data_4120705
loop_
_publ_author_name
'Kim, Sung Kuk'
'Lim, Jong Min'
'Pradhan, Tuhin'
'Jung, Hyo Sung'
'Lynch, Vincent M.'
'Kim, Jong Seung'
'Kim, Dongho'
'Sessler, Jonathan L.'

_publ_section_title
;
 Self-association and nitroaromatic-induced deaggregation of pyrene
 substituted pyridine amides.
;
_journal_issue 1
_journal_name_full 'Journal of the American Chemical Society'
_journal_page_first 495
_journal_page_last 505
_journal_paper_doi 10.1021/ja411672f
_journal_volume 136
_journal_year 2014
_chemical_formula_moiety 'C41 H27 N3 O2, C6 H3 N3 O6'
_chemical_formula_sum 'C47 H30 N6 O8'
_chemical_formula_weight 806.77
_chemical_name_systematic
; 
 ? 
;
_space_group_IT_number 2
_symmetry_cell_setting triclinic
_symmetry_space_group_name_Hall '-P 1'
_symmetry_space_group_name_H-M 'P -1'
_atom_sites_solution_hydrogens geom
_atom_sites_solution_primary direct
_atom_sites_solution_secondary difmap
_audit_creation_method SHELXL-97
_cell_angle_alpha 81.036(1)
_cell_angle_beta 78.409(1)
_cell_angle_gamma 62.916(1)
_cell_formula_units_Z 2
_cell_length_a 9.8820(4)
_cell_length_b 10.0530(5)
_cell_length_c 21.2051(9)
_cell_measurement_reflns_used 6394
_cell_measurement_temperature 153(2)
_cell_measurement_theta_max 27.5
_cell_measurement_theta_min 1.0
_cell_volume 1832.33(14)
_computing_cell_refinement 'Collect software, Nonius B.V. 1998'
_computing_data_collection 'Collect software, Nonius B.V. 1998'
_computing_data_reduction
;
DENZO and Scalepack (Otwinoski and Minor, 1997)
;
_computing_molecular_graphics 'XP SHELXTL/PC, Siemens Analytical'
_computing_structure_refinement 'XL SHELXTL/PC, Siemens Analytical'
_computing_structure_solution
;

SIR97 - Altomare A., Burla M.C., Camalli M., Cascarano G.L., Giacovazzo C., 
Guagliardi A., Moliterni A.G.G., Polidori G.,Spagna R.
;
_diffrn_ambient_temperature 153(2)
_diffrn_measured_fraction_theta_full 0.981
_diffrn_measured_fraction_theta_max 0.981
_diffrn_measurement_device_type 'Nonius Kappa CCD'
_diffrn_measurement_method \w-scans
_diffrn_radiation_monochromator graphite
_diffrn_radiation_source 'fine-focus sealed tube'
_diffrn_radiation_type MoK\a
_diffrn_radiation_wavelength 0.71069
_diffrn_reflns_av_R_equivalents 0.0304
_diffrn_reflns_av_sigmaI/netI 0.0660
_diffrn_reflns_limit_h_max 12
_diffrn_reflns_limit_h_min -11
_diffrn_reflns_limit_k_max 13
_diffrn_reflns_limit_k_min -13
_diffrn_reflns_limit_l_max 26
_diffrn_reflns_limit_l_min -27
_diffrn_reflns_number 12792
_diffrn_reflns_theta_full 27.46
_diffrn_reflns_theta_max 27.46
_diffrn_reflns_theta_min 1.97
_exptl_absorpt_coefficient_mu 0.102
_exptl_absorpt_correction_type none
_exptl_crystal_colour red
_exptl_crystal_density_diffrn 1.462
_exptl_crystal_density_method 'not measured'
_exptl_crystal_description prisms
_exptl_crystal_F_000 836
_exptl_crystal_size_max 0.19
_exptl_crystal_size_mid 0.12
_exptl_crystal_size_min 0.10
_refine_diff_density_max 0.196
_refine_diff_density_min -0.218
_refine_diff_density_rms 0.040
_refine_ls_extinction_coef 0.0059(14)
_refine_ls_extinction_expression Fc^*^=kFc[1+0.001xFc^2^\l^3^/sin(2\q)]^-1/4^
_refine_ls_extinction_method SHELXL
_refine_ls_goodness_of_fit_ref 1.011
_refine_ls_hydrogen_treatment constr
_refine_ls_matrix_type full
_refine_ls_number_parameters 551
_refine_ls_number_reflns 8220
_refine_ls_number_restraints 0
_refine_ls_restrained_S_all 1.011
_refine_ls_R_factor_all 0.1056
_refine_ls_R_factor_gt 0.0534
_refine_ls_shift/su_max 0.035
_refine_ls_shift/su_mean 0.002
_refine_ls_structure_factor_coef Fsqd
_refine_ls_weighting_details 'calc w=1/[\s^2^(Fo^2^)+(0.0492P)^2^+0.4722P] where P=(Fo^2^+2Fc^2^)/3'
_refine_ls_weighting_scheme calc
_refine_ls_wR_factor_gt 0.1117
_refine_ls_wR_factor_ref 0.1363
_reflns_number_gt 4908
_reflns_number_total 8220
_reflns_threshold_expression >2sigma(I)
_cod_data_source_file ja411672f_si_005.cif
_cod_data_source_block ksk826
_cod_depositor_comments
;
The following automatic conversions were performed:

'_symmetry_cell_setting' value 'Triclinic' changed to 'triclinic'
according to
/usr/data/users/saulius/automatic-downloads/current/ACS/lib/dictionaries/cif_core.dic
dictionary named 'cif_core.dic' version 2.4.2 from 2011-04-26.

Automatic conversion script
Id: cif_fix_values 2281 2013-09-26 08:29:07Z andrius 
;
_cod_original_sg_symbol_H-M P-1
_cod_database_code 4120705

loop_
_symmetry_equiv_pos_as_xyz
'x, y, z'
'-x, -y, -z'

loop_
_atom_site_label
_atom_site_type_symbol
_atom_site_fract_x
_atom_site_fract_y
_atom_site_fract_z
_atom_site_U_iso_or_equiv
_atom_site_adp_type
_atom_site_occupancy
_atom_site_symmetry_multiplicity
_atom_site_calc_flag
_atom_site_refinement_flags
O1A O 0.5333(2) 0.30359(18) 0.16811(9) 0.0695(5) Uani 1 1 d .
O2A O 0.49905(18) 0.30126(18) 0.27242(9) 0.0638(4) Uani 1 1 d .
O3A O 0.66699(18) 0.58581(16) 0.37256(7) 0.0528(4) Uani 1 1 d .
O4A O 0.7994(2) 0.69557(18) 0.31391(8) 0.0657(5) Uani 1 1 d .
O5A O 0.92027(19) 0.6591(2) 0.08412(8) 0.0704(5) Uani 1 1 d .
O6A O 0.83155(19) 0.5413(2) 0.03869(8) 0.0713(5) Uani 1 1 d .
N1A N 0.5485(2) 0.33751(19) 0.21840(10) 0.0504(4) Uani 1 1 d .
N2A N 0.7305(2) 0.61889(18) 0.32048(8) 0.0452(4) Uani 1 1 d .
N3A N 0.8497(2) 0.5847(2) 0.08592(9) 0.0561(5) Uani 1 1 d .
C1A C 0.6323(2) 0.4291(2) 0.21313(9) 0.0376(4) Uani 1 1 d .
C2A C 0.6412(2) 0.47691(19) 0.26889(9) 0.0361(4) Uani 1 1 d .
H2A H 0.5949 0.4524 0.3099 0.043 Uiso 1 1 calc R
C3A C 0.7210(2) 0.56253(19) 0.26232(9) 0.0357(4) Uani 1 1 d .
C4A C 0.7910(2) 0.5983(2) 0.20350(9) 0.0408(5) Uani 1 1 d .
H4A H 0.8459 0.6565 0.2003 0.049 Uiso 1 1 calc R
C5A C 0.7784(2) 0.5463(2) 0.14963(9) 0.0416(5) Uani 1 1 d .
C6A C 0.6987(2) 0.4623(2) 0.15295(10) 0.0421(5) Uani 1 1 d .
H6A H 0.6899 0.4286 0.1152 0.051 Uiso 1 1 calc R
O1 O 0.08571(18) 0.6374(2) 0.42097(8) 0.0748(5) Uani 1 1 d .
O2 O 0.78479(16) 0.05052(15) 0.49256(7) 0.0501(4) Uani 1 1 d .
N1 N 0.3071(2) 0.66325(19) 0.39590(7) 0.0481(4) Uani 1 1 d .
H1 H 0.4076 0.6176 0.3945 0.058 Uiso 1 1 calc R
N2 N 0.46387(17) 0.38333(17) 0.45051(7) 0.0369(4) Uani 1 1 d .
N3 N 0.77618(17) 0.26831(17) 0.44054(7) 0.0367(4) Uani 1 1 d .
H3 H 0.7166 0.3611 0.4279 0.044 Uiso 1 1 calc R
C1 C 0.3176(2) 0.8473(2) 0.30437(9) 0.0482(5) Uani 1 1 d .
C2 C 0.3076(2) 0.7970(2) 0.24775(9) 0.0383(4) Uani 1 1 d .
C3 C 0.2202(2) 0.7148(2) 0.24778(10) 0.0460(5) Uani 1 1 d .
H3A H 0.1693 0.6900 0.2875 0.055 Uiso 1 1 calc R
C4 C 0.2095(2) 0.6723(2) 0.19237(10) 0.0478(5) Uani 1 1 d .
H4 H 0.1480 0.6213 0.1940 0.057 Uiso 1 1 calc R
C5 C 0.2875(2) 0.7014(2) 0.13132(9) 0.0422(5) Uani 1 1 d .
C6 C 0.2804(3) 0.6561(2) 0.07355(11) 0.0559(6) Uani 1 1 d .
H6 H 0.2199 0.6047 0.0738 0.067 Uiso 1 1 calc R
C7 C 0.3603(3) 0.6852(3) 0.01607(11) 0.0625(6) Uani 1 1 d .
H7 H 0.3540 0.6534 -0.0227 0.075 Uiso 1 1 calc R
C8 C 0.4487(3) 0.7592(3) 0.01392(10) 0.0556(6) Uani 1 1 d .
H8 H 0.5039 0.7765 -0.0261 0.067 Uiso 1 1 calc R
C9 C 0.4582(2) 0.8091(2) 0.06979(9) 0.0425(5) Uani 1 1 d .
C10 C 0.5457(2) 0.8902(2) 0.06975(11) 0.0522(6) Uani 1 1 d .
H10 H 0.6033 0.9077 0.0305 0.063 Uiso 1 1 calc R
C11 C 0.5483(3) 0.9419(2) 0.12367(11) 0.0531(6) Uani 1 1 d .
H11 H 0.6040 0.9990 0.1213 0.064 Uiso 1 1 calc R
C12 C 0.4698(2) 0.9139(2) 0.18470(10) 0.0438(5) Uani 1 1 d .
C13 C 0.4736(3) 0.9638(2) 0.24143(11) 0.0552(6) Uani 1 1 d .
H13 H 0.5278 1.0218 0.2402 0.066 Uiso 1 1 calc R
C14 C 0.3999(3) 0.9304(2) 0.29950(11) 0.0562(6) Uani 1 1 d .
H14 H 0.4055 0.9653 0.3376 0.067 Uiso 1 1 calc R
C15 C 0.3843(2) 0.82954(19) 0.18781(9) 0.0367(4) Uani 1 1 d .
C16 C 0.3767(2) 0.7804(2) 0.12969(9) 0.0369(4) Uani 1 1 d .
C17 C 0.2351(3) 0.8188(2) 0.36900(10) 0.0605(7) Uani 1 1 d .
H17A H 0.2316 0.8855 0.3997 0.073 Uiso 1 1 calc R
H17B H 0.1278 0.8450 0.3645 0.073 Uiso 1 1 calc R
C18 C 0.2241(2) 0.5887(3) 0.42251(9) 0.0498(5) Uani 1 1 d .
C19 C 0.3102(2) 0.4377(2) 0.45621(9) 0.0420(5) Uani 1 1 d .
C20 C 0.2291(2) 0.3629(3) 0.49137(10) 0.0483(5) Uani 1 1 d .
H20 H 0.1208 0.4050 0.4933 0.058 Uiso 1 1 calc R
C21 C 0.3067(3) 0.2262(3) 0.52372(10) 0.0494(5) Uani 1 1 d .
H21 H 0.2530 0.1735 0.5490 0.059 Uiso 1 1 calc R
C22 C 0.4648(2) 0.1679(2) 0.51842(9) 0.0429(5) Uani 1 1 d .
H22 H 0.5219 0.0741 0.5400 0.051 Uiso 1 1 calc R
C23 C 0.5385(2) 0.2486(2) 0.48099(8) 0.0371(4) Uani 1 1 d .
C24 C 0.7114(2) 0.1806(2) 0.47212(8) 0.0373(4) Uani 1 1 d .
C25 C 0.9425(2) 0.2147(2) 0.42638(9) 0.0401(5) Uani 1 1 d .
H25A H 0.9925 0.1066 0.4402 0.048 Uiso 1 1 calc R
H25B H 0.9735 0.2679 0.4519 0.048 Uiso 1 1 calc R
C26 C 0.9999(2) 0.2372(2) 0.35555(8) 0.0354(4) Uani 1 1 d .
C27 C 0.9755(2) 0.17286(19) 0.30686(8) 0.0323(4) Uani 1 1 d .
C28 C 0.8950(2) 0.0802(2) 0.32025(9) 0.0359(4) Uani 1 1 d .
H28 H 0.8590 0.0584 0.3638 0.043 Uiso 1 1 calc R
C29 C 0.8697(2) 0.0239(2) 0.27255(9) 0.0401(5) Uani 1 1 d .
H29 H 0.8174 -0.0376 0.2834 0.048 Uiso 1 1 calc R
C30 C 0.9195(2) 0.0542(2) 0.20614(9) 0.0408(5) Uani 1 1 d .
C31 C 0.8901(3) 0.0013(2) 0.15562(11) 0.0556(6) Uani 1 1 d .
H31 H 0.8360 -0.0587 0.1651 0.067 Uiso 1 1 calc R
C32 C 0.9389(3) 0.0354(3) 0.09194(11) 0.0649(7) Uani 1 1 d .
H32 H 0.9155 0.0007 0.0583 0.078 Uiso 1 1 calc R
C33 C 1.0210(3) 0.1190(3) 0.07680(11) 0.0605(6) Uani 1 1 d .
H33 H 1.0530 0.1416 0.0328 0.073 Uiso 1 1 calc R
C34 C 1.0576(2) 0.1708(2) 0.12517(9) 0.0465(5) Uani 1 1 d .
C35 C 1.1459(2) 0.2550(3) 0.11147(10) 0.0536(6) Uani 1 1 d .
H35 H 1.1834 0.2746 0.0679 0.064 Uiso 1 1 calc R
C36 C 1.1767(2) 0.3064(2) 0.15856(10) 0.0507(5) Uani 1 1 d .
H36 H 1.2378 0.3596 0.1478 0.061 Uiso 1 1 calc R
C37 C 1.1195(2) 0.2833(2) 0.22518(9) 0.0405(5) Uani 1 1 d .
C38 C 1.1428(2) 0.3424(2) 0.27487(10) 0.0469(5) Uani 1 1 d .
H38 H 1.2012 0.3983 0.2651 0.056 Uiso 1 1 calc R
C39 C 1.0828(2) 0.3213(2) 0.33802(10) 0.0443(5) Uani 1 1 d .
H39 H 1.0985 0.3657 0.3706 0.053 Uiso 1 1 calc R
C40 C 1.0329(2) 0.19863(19) 0.24124(8) 0.0344(4) Uani 1 1 d .
C41 C 1.0040(2) 0.1403(2) 0.19094(9) 0.0376(4) Uani 1 1 d .

loop_
_atom_site_aniso_label
_atom_site_aniso_U_11
_atom_site_aniso_U_22
_atom_site_aniso_U_33
_atom_site_aniso_U_23
_atom_site_aniso_U_13
_atom_site_aniso_U_12
O1A 0.0727(12) 0.0627(11) 0.0899(13) -0.0189(9) -0.0267(9) -0.0341(9)
O2A 0.0577(10) 0.0611(11) 0.0832(12) 0.0058(9) -0.0109(9) -0.0382(9)
O3A 0.0665(10) 0.0452(9) 0.0428(9) -0.0032(7) -0.0130(7) -0.0192(8)
O4A 0.0875(12) 0.0597(10) 0.0750(11) -0.0018(8) -0.0287(9) -0.0483(10)
O5A 0.0589(11) 0.0708(12) 0.0732(11) 0.0168(9) 0.0012(8) -0.0325(10)
O6A 0.0652(11) 0.0852(13) 0.0414(9) 0.0010(8) -0.0046(8) -0.0170(10)
N1A 0.0414(10) 0.0386(10) 0.0737(13) -0.0072(9) -0.0162(9) -0.0157(9)
N2A 0.0517(11) 0.0344(9) 0.0502(11) -0.0011(8) -0.0185(9) -0.0158(9)
N3A 0.0436(11) 0.0558(12) 0.0485(12) 0.0083(9) -0.0037(9) -0.0094(10)
C1A 0.0305(10) 0.0282(10) 0.0522(12) -0.0036(8) -0.0098(9) -0.0096(8)
C2A 0.0317(10) 0.0267(9) 0.0438(11) -0.0005(8) -0.0068(8) -0.0079(8)
C3A 0.0355(10) 0.0261(9) 0.0437(11) 0.0001(8) -0.0128(8) -0.0099(8)
C4A 0.0369(11) 0.0327(11) 0.0522(12) 0.0062(9) -0.0132(9) -0.0149(9)
C5A 0.0344(11) 0.0382(11) 0.0409(11) 0.0047(9) -0.0044(8) -0.0092(9)
C6A 0.0369(11) 0.0369(11) 0.0455(12) -0.0091(9) -0.0107(9) -0.0065(9)
O1 0.0349(9) 0.0916(13) 0.0699(11) 0.0048(9) -0.0142(8) -0.0044(9)
O2 0.0474(9) 0.0352(8) 0.0602(9) 0.0057(7) -0.0162(7) -0.0112(7)
N1 0.0388(10) 0.0447(10) 0.0368(9) -0.0021(7) -0.0076(7) 0.0029(8)
N2 0.0329(9) 0.0399(9) 0.0319(8) -0.0082(7) -0.0053(6) -0.0088(7)
N3 0.0344(9) 0.0321(8) 0.0358(8) -0.0017(7) -0.0072(7) -0.0075(7)
C1 0.0521(13) 0.0317(11) 0.0403(11) -0.0034(9) -0.0157(9) 0.0029(10)
C2 0.0377(11) 0.0278(10) 0.0368(10) 0.0001(8) -0.0117(8) -0.0018(9)
C3 0.0374(11) 0.0412(12) 0.0460(12) 0.0050(9) -0.0052(9) -0.0085(10)
C4 0.0444(12) 0.0436(12) 0.0577(14) 0.0016(10) -0.0147(10) -0.0201(10)
C5 0.0416(12) 0.0354(11) 0.0479(12) -0.0019(9) -0.0146(9) -0.0125(9)
C6 0.0633(15) 0.0476(13) 0.0631(15) -0.0071(11) -0.0215(12) -0.0237(12)
C7 0.0803(18) 0.0585(15) 0.0466(14) -0.0105(11) -0.0193(12) -0.0227(14)
C8 0.0631(15) 0.0541(14) 0.0369(12) -0.0029(10) -0.0058(10) -0.0155(12)
C9 0.0386(11) 0.0384(11) 0.0399(11) 0.0030(9) -0.0093(9) -0.0082(9)
C10 0.0482(13) 0.0491(13) 0.0524(13) 0.0148(10) -0.0112(10) -0.0195(11)
C11 0.0532(14) 0.0433(13) 0.0670(15) 0.0141(11) -0.0251(11) -0.0240(11)
C12 0.0475(12) 0.0300(10) 0.0528(13) 0.0064(9) -0.0232(10) -0.0126(9)
C13 0.0686(16) 0.0339(12) 0.0682(16) 0.0023(10) -0.0351(13) -0.0186(11)
C14 0.0722(16) 0.0334(11) 0.0554(14) -0.0085(10) -0.0311(12) -0.0062(11)
C15 0.0354(11) 0.0265(10) 0.0404(11) -0.0003(8) -0.0138(8) -0.0043(8)
C16 0.0365(11) 0.0288(10) 0.0375(10) 0.0003(8) -0.0110(8) -0.0060(9)
C17 0.0643(15) 0.0464(13) 0.0351(11) -0.0031(9) -0.0111(10) 0.0080(11)
C18 0.0355(12) 0.0615(14) 0.0339(11) -0.0102(10) -0.0049(9) -0.0034(11)
C19 0.0359(11) 0.0485(12) 0.0350(10) -0.0127(9) -0.0060(8) -0.0096(10)
C20 0.0355(11) 0.0633(15) 0.0462(12) -0.0198(11) -0.0014(9) -0.0188(11)
C21 0.0513(14) 0.0543(14) 0.0491(12) -0.0147(10) 0.0015(10) -0.0290(12)
C22 0.0476(13) 0.0385(11) 0.0430(11) -0.0072(9) -0.0062(9) -0.0182(10)
C23 0.0404(11) 0.0353(10) 0.0335(10) -0.0068(8) -0.0071(8) -0.0127(9)
C24 0.0402(11) 0.0346(11) 0.0336(10) -0.0041(8) -0.0094(8) -0.0112(9)
C25 0.0337(11) 0.0426(11) 0.0393(11) -0.0048(8) -0.0098(8) -0.0104(9)
C26 0.0294(10) 0.0334(10) 0.0387(10) -0.0034(8) -0.0085(8) -0.0081(8)
C27 0.0258(9) 0.0275(9) 0.0366(10) -0.0017(7) -0.0063(7) -0.0052(8)
C28 0.0332(10) 0.0304(10) 0.0387(10) -0.0003(8) -0.0052(8) -0.0101(8)
C29 0.0356(11) 0.0317(10) 0.0522(12) -0.0041(9) -0.0118(9) -0.0116(9)
C30 0.0377(11) 0.0314(10) 0.0464(12) -0.0059(8) -0.0141(9) -0.0051(9)
C31 0.0585(15) 0.0503(14) 0.0585(14) -0.0120(11) -0.0216(11) -0.0168(12)
C32 0.0731(17) 0.0668(16) 0.0492(14) -0.0178(12) -0.0244(12) -0.0155(14)
C33 0.0667(16) 0.0599(15) 0.0393(12) -0.0069(11) -0.0125(11) -0.0114(13)
C34 0.0431(12) 0.0412(12) 0.0367(11) -0.0040(9) -0.0081(9) -0.0015(10)
C35 0.0463(13) 0.0541(14) 0.0418(12) 0.0041(10) 0.0027(10) -0.0120(11)
C36 0.0418(12) 0.0484(13) 0.0536(13) 0.0027(10) 0.0013(10) -0.0180(11)
C37 0.0316(10) 0.0380(11) 0.0450(11) 0.0005(9) -0.0036(8) -0.0114(9)
C38 0.0419(12) 0.0476(12) 0.0565(13) 0.0002(10) -0.0078(10) -0.0251(10)
C39 0.0422(12) 0.0461(12) 0.0503(12) -0.0080(9) -0.0103(9) -0.0216(10)
C40 0.0278(10) 0.0281(10) 0.0383(10) -0.0022(8) -0.0069(8) -0.0037(8)
C41 0.0329(10) 0.0307(10) 0.0379(10) -0.0024(8) -0.0098(8) -0.0024(8)

loop_
_atom_type_symbol
_atom_type_description
_atom_type_scat_dispersion_real
_atom_type_scat_dispersion_imag
_atom_type_scat_source
C C 0.0033 0.0016 'International Tables Vol C Tables 4.2.6.8 and 6.1.1.4'
H H 0.0000 0.0000 'International Tables Vol C Tables 4.2.6.8 and 6.1.1.4'
N N 0.0061 0.0033 'International Tables Vol C Tables 4.2.6.8 and 6.1.1.4'
O O 0.0106 0.0060 'International Tables Vol C Tables 4.2.6.8 and 6.1.1.4'

loop_
_geom_angle_atom_site_label_1
_geom_angle_atom_site_label_2
_geom_angle_atom_site_label_3
_geom_angle
O2A N1A O1A 124.74(18)
O2A N1A C1A 117.79(18)
O1A N1A C1A 117.47(19)
O4A N2A O3A 124.58(17)
O4A N2A C3A 117.93(17)
O3A N2A C3A 117.48(16)
O5A N3A O6A 125.14(19)
O5A N3A C5A 117.7(2)
O6A N3A C5A 117.1(2)
C2A C1A C6A 123.03(17)
C2A C1A N1A 118.18(17)
C6A C1A N1A 118.79(17)
C1A C2A C3A 116.77(17)
C1A C2A H2A 121.6
C3A C2A H2A 121.6
C4A C3A C2A 122.86(17)
C4A C3A N2A 118.51(16)
C2A C3A N2A 118.62(16)
C5A C4A C3A 117.41(17)
C5A C4A H4A 121.3
C3A C4A H4A 121.3
C4A C5A C6A 122.43(18)
C4A C5A N3A 118.73(18)
C6A C5A N3A 118.82(19)
C5A C6A C1A 117.49(18)
C5A C6A H6A 121.3
C1A C6A H6A 121.3
C18 N1 C17 121.75(18)
C18 N1 H1 119.1
C17 N1 H1 119.1
C23 N2 C19 116.66(16)
C24 N3 C25 122.04(15)
C24 N3 H3 119.0
C25 N3 H3 119.0
C14 C1 C2 118.87(19)
C14 C1 C17 119.7(2)
C2 C1 C17 121.4(2)
C1 C2 C15 119.30(19)
C1 C2 C3 122.79(18)
C15 C2 C3 117.91(17)
C4 C3 C2 121.16(18)
C4 C3 H3A 119.4
C2 C3 H3A 119.4
C3 C4 C5 122.20(19)
C3 C4 H4 118.9
C5 C4 H4 118.9
C6 C5 C16 118.73(19)
C6 C5 C4 123.19(19)
C16 C5 C4 118.08(17)
C7 C6 C5 120.7(2)
C7 C6 H6 119.7
C5 C6 H6 119.7
C8 C7 C6 121.2(2)
C8 C7 H7 119.4
C6 C7 H7 119.4
C7 C8 C9 120.7(2)
C7 C8 H8 119.7
C9 C8 H8 119.7
C8 C9 C16 119.11(19)
C8 C9 C10 122.74(19)
C16 C9 C10 118.15(18)
C11 C10 C9 121.5(2)
C11 C10 H10 119.2
C9 C10 H10 119.2
C10 C11 C12 122.0(2)
C10 C11 H11 119.0
C12 C11 H11 119.0
C13 C12 C11 122.9(2)
C13 C12 C15 118.31(19)
C11 C12 C15 118.75(18)
C14 C13 C12 120.9(2)
C14 C13 H13 119.5
C12 C13 H13 119.5
C13 C14 C1 122.2(2)
C13 C14 H14 118.9
C1 C14 H14 118.9
C2 C15 C16 120.74(17)
C2 C15 C12 120.31(17)
C16 C15 C12 118.95(17)
C15 C16 C5 119.87(17)
C15 C16 C9 120.54(17)
C5 C16 C9 119.59(17)
N1 C17 C1 113.49(17)
N1 C17 H17A 108.9
C1 C17 H17A 108.9
N1 C17 H17B 108.9
C1 C17 H17B 108.9
H17A C17 H17B 107.7
O1 C18 N1 123.8(2)
O1 C18 C19 120.3(2)
N1 C18 C19 115.88(18)
N2 C19 C20 123.37(19)
N2 C19 C18 117.60(18)
C20 C19 C18 119.03(19)
C19 C20 C21 119.40(19)
C19 C20 H20 120.3
C21 C20 H20 120.3
C20 C21 C22 118.27(19)
C20 C21 H21 120.9
C22 C21 H21 120.9
C21 C22 C23 118.87(19)
C21 C22 H22 120.6
C23 C22 H22 120.6
N2 C23 C22 123.40(18)
N2 C23 C24 117.85(16)
C22 C23 C24 118.72(17)
O2 C24 N3 123.78(18)
O2 C24 C23 119.87(17)
N3 C24 C23 116.34(16)
N3 C25 C26 113.37(14)
N3 C25 H25A 108.9
C26 C25 H25A 108.9
N3 C25 H25B 108.9
C26 C25 H25B 108.9
H25A C25 H25B 107.7
C39 C26 C27 118.78(17)
C39 C26 C25 118.85(16)
C27 C26 C25 122.35(16)
C26 C27 C40 119.34(16)
C26 C27 C28 123.03(16)
C40 C27 C28 117.63(16)
C29 C28 C27 121.61(17)
C29 C28 H28 119.2
C27 C28 H28 119.2
C28 C29 C30 121.80(18)
C28 C29 H29 119.1
C30 C29 H29 119.1
C31 C30 C41 118.68(19)
C31 C30 C29 122.91(19)
C41 C30 C29 118.40(17)
C32 C31 C30 120.8(2)
C32 C31 H31 119.6
C30 C31 H31 119.6
C33 C32 C31 120.8(2)
C33 C32 H32 119.6
C31 C32 H32 119.6
C32 C33 C34 120.9(2)
C32 C33 H33 119.6
C34 C33 H33 119.6
C33 C34 C41 118.8(2)
C33 C34 C35 122.6(2)
C41 C34 C35 118.60(18)
C36 C35 C34 121.54(19)
C36 C35 H35 119.2
C34 C35 H35 119.2
C35 C36 C37 121.5(2)
C35 C36 H36 119.2
C37 C36 H36 119.2
C38 C37 C40 118.27(17)
C38 C37 C36 122.76(19)
C40 C37 C36 118.96(18)
C39 C38 C37 121.20(18)
C39 C38 H38 119.4
C37 C38 H38 119.4
C38 C39 C26 122.04(18)
C38 C39 H39 119.0
C26 C39 H39 119.0
C27 C40 C37 120.30(16)
C27 C40 C41 120.43(17)
C37 C40 C41 119.27(16)
C30 C41 C34 119.94(17)
C30 C41 C40 120.02(16)
C34 C41 C40 120.03(18)

loop_
_geom_bond_atom_site_label_1
_geom_bond_atom_site_label_2
_geom_bond_distance
O1A N1A 1.225(2)
O2A N1A 1.221(2)
O3A N2A 1.233(2)
O4A N2A 1.218(2)
O5A N3A 1.226(2)
O6A N3A 1.227(2)
N1A C1A 1.473(2)
N2A C3A 1.471(2)
N3A C5A 1.474(3)
C1A C2A 1.376(3)
C1A C6A 1.379(3)
C2A C3A 1.385(2)
C2A H2A 0.9500
C3A C4A 1.380(3)
C4A C5A 1.378(3)
C4A H4A 0.9500
C5A C6A 1.379(3)
C6A H6A 0.9500
O1 C18 1.230(2)
O2 C24 1.229(2)
N1 C18 1.340(3)
N1 C17 1.466(3)
N1 H1 0.8800
N2 C23 1.343(2)
N2 C19 1.345(2)
N3 C24 1.339(2)
N3 C25 1.459(2)
N3 H3 0.8800
C1 C14 1.389(3)
C1 C2 1.410(3)
C1 C17 1.505(3)
C2 C15 1.417(3)
C2 C3 1.441(3)
C3 C4 1.350(3)
C3 H3A 0.9500
C4 C5 1.429(3)
C4 H4 0.9500
C5 C6 1.397(3)
C5 C16 1.422(3)
C6 C7 1.381(3)
C6 H6 0.9500
C7 C8 1.372(3)
C7 H7 0.9500
C8 C9 1.392(3)
C8 H8 0.9500
C9 C16 1.426(3)
C9 C10 1.434(3)
C10 C11 1.337(3)
C10 H10 0.9500
C11 C12 1.427(3)
C11 H11 0.9500
C12 C13 1.386(3)
C12 C15 1.432(3)
C13 C14 1.376(3)
C13 H13 0.9500
C14 H14 0.9500
C15 C16 1.425(2)
C17 H17A 0.9900
C17 H17B 0.9900
C18 C19 1.507(3)
C19 C20 1.377(3)
C20 C21 1.380(3)
C20 H20 0.9500
C21 C22 1.382(3)
C21 H21 0.9500
C22 C23 1.387(3)
C22 H22 0.9500
C23 C24 1.507(3)
C25 C26 1.516(3)
C25 H25A 0.9900
C25 H25B 0.9900
C26 C39 1.391(3)
C26 C27 1.412(2)
C27 C40 1.424(2)
C27 C28 1.443(2)
C28 C29 1.347(3)
C28 H28 0.9500
C29 C30 1.429(3)
C29 H29 0.9500
C30 C31 1.399(3)
C30 C41 1.419(3)
C31 C32 1.385(3)
C31 H31 0.9500
C32 C33 1.378(3)
C32 H32 0.9500
C33 C34 1.394(3)
C33 H33 0.9500
C34 C41 1.428(3)
C34 C35 1.433(3)
C35 C36 1.336(3)
C35 H35 0.9500
C36 C37 1.437(3)
C36 H36 0.9500
C37 C38 1.391(3)
C37 C40 1.425(3)
C38 C39 1.377(3)
C38 H38 0.9500
C39 H39 0.9500
C40 C41 1.425(3)

loop_
_geom_hbond_atom_site_label_D
_geom_hbond_atom_site_label_H
_geom_hbond_atom_site_label_A
_geom_hbond_distance_DH
_geom_hbond_distance_HA
_geom_hbond_distance_DA
_geom_hbond_angle_DHA
N1 H1 O3A 0.88 2.39 3.223(2) 158.1
N3 H3 O3A 0.88 2.26 3.080(2) 154.5

loop_
_geom_torsion_atom_site_label_1
_geom_torsion_atom_site_label_2
_geom_torsion_atom_site_label_3
_geom_torsion_atom_site_label_4
_geom_torsion
O2A N1A C1A C2A -4.2(3)
O1A N1A C1A C2A 175.57(17)
O2A N1A C1A C6A 175.38(17)
O1A N1A C1A C6A -4.8(3)
C6A C1A C2A C3A 0.3(3)
N1A C1A C2A C3A 179.85(16)
C1A C2A C3A C4A -0.9(3)
C1A C2A C3A N2A 178.63(15)
O4A N2A C3A C4A 0.4(3)
O3A N2A C3A C4A 179.91(16)
O4A N2A C3A C2A -179.10(17)
O3A N2A C3A C2A 0.4(2)
C2A C3A C4A C5A 0.5(3)
N2A C3A C4A C5A -178.96(16)
C3A C4A C5A C6A 0.4(3)
C3A C4A C5A N3A 178.96(16)
O5A N3A C5A C4A 1.6(3)
O6A N3A C5A C4A -177.40(18)
O5A N3A C5A C6A -179.81(18)
O6A N3A C5A C6A 1.2(3)
C4A C5A C6A C1A -0.9(3)
N3A C5A C6A C1A -179.49(16)
C2A C1A C6A C5A 0.6(3)
N1A C1A C6A C5A -179.00(16)
C14 C1 C2 C15 1.4(3)
C17 C1 C2 C15 178.52(17)
C14 C1 C2 C3 -177.74(18)
C17 C1 C2 C3 -0.6(3)
C1 C2 C3 C4 178.01(18)
C15 C2 C3 C4 -1.2(3)
C2 C3 C4 C5 2.2(3)
C3 C4 C5 C6 178.78(19)
C3 C4 C5 C16 -1.2(3)
C16 C5 C6 C7 1.0(3)
C4 C5 C6 C7 -178.9(2)
C5 C6 C7 C8 0.0(4)
C6 C7 C8 C9 -1.0(4)
C7 C8 C9 C16 1.0(3)
C7 C8 C9 C10 -178.3(2)
C8 C9 C10 C11 177.4(2)
C16 C9 C10 C11 -1.9(3)
C9 C10 C11 C12 2.8(3)
C10 C11 C12 C13 178.6(2)
C10 C11 C12 C15 -0.8(3)
C11 C12 C13 C14 -178.06(19)
C15 C12 C13 C14 1.4(3)
C12 C13 C14 C1 -0.6(3)
C2 C1 C14 C13 -0.8(3)
C17 C1 C14 C13 -177.96(19)
C1 C2 C15 C16 179.96(16)
C3 C2 C15 C16 -0.8(3)
C1 C2 C15 C12 -0.7(3)
C3 C2 C15 C12 178.54(16)
C13 C12 C15 C2 -0.7(3)
C11 C12 C15 C2 178.74(17)
C13 C12 C15 C16 178.65(17)
C11 C12 C15 C16 -1.9(3)
C2 C15 C16 C5 1.8(3)
C12 C15 C16 C5 -177.57(17)
C2 C15 C16 C9 -177.95(16)
C12 C15 C16 C9 2.7(3)
C6 C5 C16 C15 179.21(18)
C4 C5 C16 C15 -0.8(3)
C6 C5 C16 C9 -1.0(3)
C4 C5 C16 C9 178.92(17)
C8 C9 C16 C15 179.80(17)
C10 C9 C16 C15 -0.8(3)
C8 C9 C16 C5 0.0(3)
C10 C9 C16 C5 179.40(17)
C18 N1 C17 C1 -135.1(2)
C14 C1 C17 N1 -108.5(2)
C2 C1 C17 N1 74.4(3)
C17 N1 C18 O1 7.5(3)
C17 N1 C18 C19 -171.94(17)
C23 N2 C19 C20 0.4(3)
C23 N2 C19 C18 179.92(16)
O1 C18 C19 N2 173.12(18)
N1 C18 C19 N2 -7.5(3)
O1 C18 C19 C20 -7.3(3)
N1 C18 C19 C20 172.09(17)
N2 C19 C20 C21 1.1(3)
C18 C19 C20 C21 -178.39(18)
C19 C20 C21 C22 -1.3(3)
C20 C21 C22 C23 0.0(3)
C19 N2 C23 C22 -1.8(3)
C19 N2 C23 C24 176.30(15)
C21 C22 C23 N2 1.6(3)
C21 C22 C23 C24 -176.43(16)
C25 N3 C24 O2 1.3(3)
C25 N3 C24 C23 -177.53(15)
N2 C23 C24 O2 -171.18(16)
C22 C23 C24 O2 7.0(3)
N2 C23 C24 N3 7.7(2)
C22 C23 C24 N3 -174.16(16)
C24 N3 C25 C26 126.34(18)
N3 C25 C26 C39 122.03(19)
N3 C25 C26 C27 -59.5(2)
C39 C26 C27 C40 -1.5(3)
C25 C26 C27 C40 -179.94(16)
C39 C26 C27 C28 178.13(17)
C25 C26 C27 C28 -0.3(3)
C26 C27 C28 C29 178.06(17)
C40 C27 C28 C29 -2.3(3)
C27 C28 C29 C30 -0.8(3)
C28 C29 C30 C31 -177.78(18)
C28 C29 C30 C41 3.0(3)
C41 C30 C31 C32 -1.7(3)
C29 C30 C31 C32 179.1(2)
C30 C31 C32 C33 1.7(4)
C31 C32 C33 C34 0.3(4)
C32 C33 C34 C41 -2.2(3)
C32 C33 C34 C35 178.5(2)
C33 C34 C35 C36 178.4(2)
C41 C34 C35 C36 -0.9(3)
C34 C35 C36 C37 -1.6(3)
C35 C36 C37 C38 -176.5(2)
C35 C36 C37 C40 2.4(3)
C40 C37 C38 C39 -0.6(3)
C36 C37 C38 C39 178.22(19)
C37 C38 C39 C26 1.8(3)
C27 C26 C39 C38 -0.6(3)
C25 C26 C39 C38 177.83(18)
C26 C27 C40 C37 2.6(3)
C28 C27 C40 C37 -177.06(16)
C26 C27 C40 C41 -177.28(16)
C28 C27 C40 C41 3.0(2)
C38 C37 C40 C27 -1.5(3)
C36 C37 C40 C27 179.57(17)
C38 C37 C40 C41 178.36(17)
C36 C37 C40 C41 -0.5(3)
C31 C30 C41 C34 -0.2(3)
C29 C30 C41 C34 179.03(17)
C31 C30 C41 C40 178.60(17)
C29 C30 C41 C40 -2.2(3)
C33 C34 C41 C30 2.1(3)
C35 C34 C41 C30 -178.49(17)
C33 C34 C41 C40 -176.70(18)
C35 C34 C41 C40 2.7(3)
C27 C40 C41 C30 -0.9(3)
C37 C40 C41 C30 179.26(16)
C27 C40 C41 C34 177.95(16)
C37 C40 C41 C34 -1.9(3)
